data_7240508
loop_
_publ_author_name
'Fotovi\'c, Luka'
'Stilinovic, Vladimir'

_publ_section_title
;
 Halogenide anions as halogen and hydrogen bond acceptors in
 iodopyridinium halogenides
;
_journal_name_full CrystEngComm
_journal_paper_doi 10.1039/D0CE00534G
_journal_year 2020
_chemical_formula_moiety 'C5 H5 I N, Cl'
_chemical_formula_sum 'C5 H5 Cl I N'
_chemical_formula_weight 241.45
_space_group_crystal_system monoclinic
_space_group_IT_number 11
_space_group_name_Hall '-P 2yb'
_space_group_name_H-M_alt 'P 1 21/m 1'
_atom_sites_solution_hydrogens geom
_audit_creation_method SHELXL-2018/3
_audit_update_record
;
2020-04-07 deposited with the CCDC.	2020-05-11 downloaded from the CCDC.
;
_cell_angle_alpha 90
_cell_angle_beta 94.120(18)
_cell_angle_gamma 90
_cell_formula_units_Z 2
_cell_length_a 4.3369(8)
_cell_length_b 8.4079(17)
_cell_length_c 9.736(2)
_cell_measurement_reflns_used 899
_cell_measurement_temperature 293(2)
_cell_measurement_theta_max 32.7105
_cell_measurement_theta_min 4.1998
_cell_volume 354.10(12)
_computing_cell_refinement
;
CrysAlis RED, Oxford Diffraction Ltd.,
Version 1.171.32.29 (release 10-06-2008 CrysAlis171 .NET)
(compiled Jun 10 2008,16:49:55)
;
_computing_data_collection
;
CrysAlis CCD, Oxford Diffraction Ltd.,
Version 1.171.32.29 (release 10-06-2008 CrysAlis171 .NET)
(compiled Jun 10 2008,16:49:55)
;
_computing_data_reduction
;
CrysAlis RED, Oxford Diffraction Ltd.,
Version 1.171.32.29 (release 10-06-2008 CrysAlis171 .NET)
(compiled Jun 10 2008,16:49:55)
;
_computing_structure_refinement 'SHELXL-2018/3 (Sheldrick, 2018)'
_computing_structure_solution
;
G. M. Sheldrick, Acta Crystallogr., Sect. A: Found. Crystallogr., 2008, 64, 112-122.
;
_diffrn_ambient_temperature 293(2)
_diffrn_detector_area_resol_mean 16.3426
_diffrn_measured_fraction_theta_full 0.983
_diffrn_measured_fraction_theta_max 0.979
_diffrn_measurement_device_type
;
Oxford Diffraction Xcalibur CCD
diffractometer
;
_diffrn_measurement_method '\w scan'
_diffrn_radiation_type MoK\a
_diffrn_radiation_wavelength 0.71073
_diffrn_reflns_av_R_equivalents 0.0668
_diffrn_reflns_av_unetI/netI 0.0699
_diffrn_reflns_Laue_measured_fraction_full 0.983
_diffrn_reflns_Laue_measured_fraction_max 0.979
_diffrn_reflns_limit_h_max 5
_diffrn_reflns_limit_h_min -5
_diffrn_reflns_limit_k_max 10
_diffrn_reflns_limit_k_min -10
_diffrn_reflns_limit_l_max 11
_diffrn_reflns_limit_l_min -12
_diffrn_reflns_number 1860
_diffrn_reflns_point_group_measured_fraction_full 0.983
_diffrn_reflns_point_group_measured_fraction_max 0.979
_diffrn_reflns_theta_full 25.242
_diffrn_reflns_theta_max 26.988
_diffrn_reflns_theta_min 4.197
_diffrn_source 'Enhance (Mo) X-ray Source'
_exptl_absorpt_coefficient_mu 4.794
_exptl_absorpt_correction_T_max 1.00000
_exptl_absorpt_correction_T_min 0.11855
_exptl_absorpt_correction_type multi-scan
_exptl_absorpt_process_details
;
CrysAlis RED, Oxford Diffraction Ltd.,
Version 1.171.32.29 (release 10-06-2008 CrysAlis171 .NET)
(compiled Jun 10 2008,16:49:55)
Empirical absorption correction using spherical harmonics,
 implemented in SCALE3 ABSPACK scaling algorithm.
;
_exptl_crystal_colour colorless
_exptl_crystal_density_diffrn 2.265
_exptl_crystal_description needle
_exptl_crystal_F_000 224
_exptl_crystal_size_max 0.22
_exptl_crystal_size_mid 0.17
_exptl_crystal_size_min 0.12
_refine_diff_density_max 3.451
_refine_diff_density_min -1.548
_refine_diff_density_rms 0.292
_refine_ls_extinction_method none
_refine_ls_goodness_of_fit_ref 1.089
_refine_ls_hydrogen_treatment constr
_refine_ls_matrix_type full
_refine_ls_number_parameters 44
_refine_ls_number_reflns 810
_refine_ls_number_restraints 21
_refine_ls_restrained_S_all 1.075
_refine_ls_R_factor_all 0.0968
_refine_ls_R_factor_gt 0.0811
_refine_ls_shift/su_max 0.004
_refine_ls_shift/su_mean 0.000
_refine_ls_structure_factor_coef Fsqd
_refine_ls_weighting_details 'w=1/[\s^2^(Fo^2^)+(0.1306P)^2^+2.4460P] where P=(Fo^2^+2Fc^2^)/3'
_refine_ls_weighting_scheme calc
_refine_ls_wR_factor_gt 0.2208
_refine_ls_wR_factor_ref 0.2298
_reflns_Friedel_coverage 0.000
_reflns_number_gt 605
_reflns_number_total 810
_reflns_threshold_expression 'I > 2\s(I)'
_cod_data_source_file d0ce00534g2.cif
_cod_data_source_block 4-IPyHCl
_cod_original_sg_symbol_H-M 'P 21/m'
_cod_database_code 7240508
_shelx_shelxl_version_number 2018/3
_shelx_space_group_comment
;
The symmetry employed for this shelxl refinement is uniquely defined
by the following loop, which should always be used as a source of
symmetry information in preference to the above space-group names.
They are only intended as comments.
;

loop_
_space_group_symop_operation_xyz
'x, y, z'
'-x, y+1/2, -z'
'-x, -y, -z'
'x, -y-1/2, z'

loop_
_atom_site_label
_atom_site_type_symbol
_atom_site_fract_x
_atom_site_fract_y
_atom_site_fract_z
_atom_site_U_iso_or_equiv
_atom_site_adp_type
_atom_site_occupancy
_atom_site_site_symmetry_order
_atom_site_calc_flag
_atom_site_refinement_flags_posn
_atom_site_refinement_flags_adp
_atom_site_refinement_flags_occupancy
_atom_site_disorder_assembly
_atom_site_disorder_group
I1 I 0.1423(3) 0.750000 0.54323(13) 0.0498(6) Uani 1 2 d S T P . .
Cl1 Cl -0.0130(13) 0.750000 0.8647(5) 0.0529(13) Uani 1 2 d S T P . .
C4 C 0.34924(3) 0.750000 0.35373(2) 0.042(4) Uani 1 2 d DS TU P . .
N1 N 0.629(4) 0.750000 0.1170(18) 0.056(5) Uani 1 2 d S TU P . .
H1 H 0.729148 0.749999 0.043976 0.068 Uiso 1 2 calc R U P . .
C3 C 0.39425(9) 0.60810(2) 0.28832(2) 0.055(3) Uani 1 1 d D U . . .
H3 H 0.318960 0.513317 0.322041 0.067 Uiso 1 1 calc R U . . .
C2 C 0.55446(4) 0.61049(2) 0.17115(2) 0.061(4) Uani 1 1 d D U . . .
H2 H 0.610255 0.515843 0.130169 0.073 Uiso 1 1 calc R U . . .

loop_
_atom_site_aniso_label
_atom_site_aniso_U_11
_atom_site_aniso_U_22
_atom_site_aniso_U_33
_atom_site_aniso_U_23
_atom_site_aniso_U_13
_atom_site_aniso_U_12
I1 0.0475(8) 0.0515(9) 0.0518(9) 0.000 0.0124(6) 0.000
Cl1 0.059(3) 0.058(3) 0.044(3) 0.000 0.022(2) 0.000
C4 0.047(10) 0.041(9) 0.040(9) 0.000 0.017(8) 0.000
N1 0.047(9) 0.086(14) 0.038(9) 0.000 0.011(7) 0.000
C3 0.070(9) 0.038(8) 0.058(8) -0.001(6) 0.000(7) -0.011(7)
C2 0.076(10) 0.055(10) 0.051(7) -0.007(7) 0.003(7) 0.004(8)

loop_
_atom_type_symbol
_atom_type_description
_atom_type_scat_dispersion_real
_atom_type_scat_dispersion_imag
_atom_type_scat_source
C C 0.0033 0.0016 'International Tables Vol C Tables 4.2.6.8 and 6.1.1.4'
H H 0.0000 0.0000 'International Tables Vol C Tables 4.2.6.8 and 6.1.1.4'
N N 0.0061 0.0033 'International Tables Vol C Tables 4.2.6.8 and 6.1.1.4'
Cl Cl 0.1484 0.1585 'International Tables Vol C Tables 4.2.6.8 and 6.1.1.4'
I I -0.4742 1.8119 'International Tables Vol C Tables 4.2.6.8 and 6.1.1.4'

loop_
_geom_angle_atom_site_label_1
_geom_angle_atom_site_label_2
_geom_angle_atom_site_label_3
_geom_angle
_geom_angle_site_symmetry_1
_geom_angle_site_symmetry_3
_geom_angle_publ_flag
C3 C4 C3 120.682(19) . 4_575 ?
C3 C4 I1 119.305(11) . . ?
C3 C4 I1 119.304(11) 4_575 . ?
C2 N1 C2 123.0(13) 4_575 . ?
C4 C3 C2 117.925(15) . . ?
N1 C2 C3 119.4(6) . . ?

loop_
_geom_bond_atom_site_label_1
_geom_bond_atom_site_label_2
_geom_bond_distance
_geom_bond_site_symmetry_2
_geom_bond_publ_flag
I1 C4 2.1090(13) . ?
C4 C3 1.3730(2) . ?
C4 C3 1.3730(2) 4_575 ?
N1 C2 1.335(8) 4_575 ?
N1 C2 1.335(8) . ?
C3 C2 1.3778(3) . ?
